data_7123036
loop_
_publ_author_name
'Vrana, Jan'
'Holub, Josef'
'Samsonov, Maksim Andreevich'
'Ruzickova, Zdenka'
'Fanfrlik, Jindrich'
'Hnyk, Drahom\'ir'
'R\%u\<zi\<cka, Ale\<s'

_publ_section_title
;
 Thiaborane clusters with the exoskeletal B-H group
;
_journal_name_full 'Chemical Communications'
_journal_paper_doi 10.1039/C9CC00952C
_journal_year 2019
_chemical_formula_moiety 'C14 H30 B11 I N4 S'
_chemical_formula_sum 'C14 H30 B11 I N4 S'
_chemical_formula_weight 532.29
_chemical_name_systematic
;
 ?
;
_space_group_crystal_system monoclinic
_space_group_IT_number 14
_space_group_name_Hall '-P 2yn'
_space_group_name_H-M_alt 'P 1 21/n 1'
_symmetry_space_group_name_Hall '-P 2yn'
_symmetry_space_group_name_H-M 'P 1 21/n 1'
_atom_sites_solution_hydrogens mixed
_audit_creation_method 'APEX3 v2016.5-0'
_audit_update_record
;
2019-02-01 deposited with the CCDC.    2019-02-21 downloaded from the CCDC.
;
_cell_angle_alpha 90
_cell_angle_beta 99.408(2)
_cell_angle_gamma 90
_cell_formula_units_Z 4
_cell_length_a 10.9419(6)
_cell_length_b 13.0988(7)
_cell_length_c 17.6099(11)
_cell_measurement_reflns_used 69717
_cell_measurement_temperature 150(2)
_cell_measurement_theta_max 27.5
_cell_measurement_theta_min 1
_cell_volume 2490.0(2)
_computing_cell_refinement 'APEX3 v2016.5-0 (Bruker AXS)'
_computing_data_collection 'Bruker Instrument Service vV6.2.3'
_computing_data_reduction 'SAINT V8.37A (Bruker AXS Inc., 2015)'
_computing_molecular_graphics 'Platon (Spek, 2009)'
_computing_publication_material 'Platon (Spek, 2009)'
_computing_structure_refinement 'SHELXL-2014/7 (Sheldrick, 2014)'
_computing_structure_solution 'XT, VERSION 2014/5'
_diffrn_ambient_temperature 150(2)
_diffrn_detector_area_resol_mean 10.4167
_diffrn_measured_fraction_theta_full 1.000
_diffrn_measured_fraction_theta_max 0.998
_diffrn_measurement_device_type 'Bruker D8 - Venture'
_diffrn_measurement_method '\f and \w scans to fill the Ewald sphere'
_diffrn_radiation_type MoK\a
_diffrn_radiation_wavelength 0.71073
_diffrn_reflns_av_R_equivalents 0.0501
_diffrn_reflns_av_unetI/netI 0.0205
_diffrn_reflns_Laue_measured_fraction_full 1.000
_diffrn_reflns_Laue_measured_fraction_max 0.998
_diffrn_reflns_limit_h_max 14
_diffrn_reflns_limit_h_min -14
_diffrn_reflns_limit_k_max 17
_diffrn_reflns_limit_k_min -17
_diffrn_reflns_limit_l_max 22
_diffrn_reflns_limit_l_min -22
_diffrn_reflns_number 69717
_diffrn_reflns_point_group_measured_fraction_full 1.000
_diffrn_reflns_point_group_measured_fraction_max 0.998
_diffrn_reflns_theta_full 25.242
_diffrn_reflns_theta_max 27.561
_diffrn_reflns_theta_min 2.345
_diffrn_source 'sealed X-ray tube'
_exptl_absorpt_coefficient_mu 1.380
_exptl_absorpt_correction_T_max 0.7456
_exptl_absorpt_correction_T_min 0.5746
_exptl_absorpt_correction_type multi-scan
_exptl_absorpt_process_details
;
SADABS-2016/2 - Bruker AXS area detector
scaling and absorption correction
;
_exptl_crystal_colour colourless
_exptl_crystal_density_diffrn 1.420
_exptl_crystal_description block
_exptl_crystal_F_000 1064
_exptl_crystal_size_max 0.382
_exptl_crystal_size_mid 0.266
_exptl_crystal_size_min 0.192
_refine_diff_density_max 1.159
_refine_diff_density_min -0.847
_refine_diff_density_rms 0.076
_refine_ls_extinction_method none
_refine_ls_goodness_of_fit_ref 1.075
_refine_ls_hydrogen_treatment mixed
_refine_ls_matrix_type full
_refine_ls_number_parameters 324
_refine_ls_number_reflns 5734
_refine_ls_number_restraints 332
_refine_ls_restrained_S_all 1.057
_refine_ls_R_factor_all 0.0409
_refine_ls_R_factor_gt 0.0306
_refine_ls_shift/su_max 0.001
_refine_ls_shift/su_mean 0.000
_refine_ls_structure_factor_coef Fsqd
_refine_ls_weighting_details 'w=1/[\s^2^(Fo^2^)+(0.0228P)^2^+3.5162P] where P=(Fo^2^+2Fc^2^)/3'
_refine_ls_weighting_scheme calc
_refine_ls_wR_factor_gt 0.0665
_refine_ls_wR_factor_ref 0.0714
_reflns_Friedel_coverage 0.000
_reflns_number_gt 4859
_reflns_number_total 5734
_reflns_threshold_expression 'I > 2\s(I)'
_cod_data_source_file c9cc00952c2.cif
_cod_data_source_block 2b
_cod_database_code 7123036
_shelx_space_group_comment
;
The symmetry employed for this shelxl refinement is uniquely defined
by the following loop, which should always be used as a source of
symmetry information in preference to the above space-group names.
They are only intended as comments.
;
_exptl_absorpt_special_details
;
The ratio of minimum to maximum
apparent transmission was 0.771
;
_shelxl_version_number 2013-4

loop_
_space_group_symop_operation_xyz
'x, y, z'
'-x+1/2, y+1/2, -z+1/2'
'-x, -y, -z'
'x-1/2, -y-1/2, z-1/2'

loop_
_atom_site_label
_atom_site_type_symbol
_atom_site_fract_x
_atom_site_fract_y
_atom_site_fract_z
_atom_site_U_iso_or_equiv
_atom_site_adp_type
_atom_site_occupancy
_atom_site_site_symmetry_order
_atom_site_calc_flag
_atom_site_refinement_flags_posn
_atom_site_refinement_flags_adp
I1 I 0.32510(2) -0.12148(2) 0.33913(2) 0.03166(6) Uani 1 1 d . U
N1 N 0.50070(17) 0.26952(15) 0.39443(11) 0.0206(4) Uani 1 1 d . U
S7 S 0.58825(8) 0.12346(6) 0.15267(4) 0.04227(18) Uani 1 1 d . U
N3 N 0.33028(18) 0.14500(15) 0.41410(12) 0.0222(4) Uani 1 1 d . U
B9 B 0.4754(2) 0.1025(2) 0.29842(16) 0.0222(5) Uani 1 1 d D U
B8 B 0.6181(3) 0.1220(3) 0.2620(2) 0.0419(8) Uani 1 1 d . U
N2 N 0.6126(2) 0.57425(17) 0.41285(13) 0.0280(5) Uani 1 1 d . U
B10 B 0.3531(3) 0.0766(2) 0.21149(17) 0.0280(6) Uani 1 1 d D U
N4 N -0.0070(2) 0.1434(2) 0.49555(19) 0.0479(7) Uani 1 1 d . U
B11 B 0.4171(3) 0.0816(3) 0.12541(17) 0.0325(6) Uani 1 1 d . U
B3 B 0.6597(3) 0.0018(3) 0.2146(2) 0.0382(7) Uani 1 1 d . U
B4 B 0.5869(3) 0.0005(2) 0.29637(18) 0.0291(6) Uani 1 1 d . U
B5 B 0.4272(3) -0.0229(2) 0.26907(16) 0.0234(5) Uani 1 1 d . U
B6 B 0.3959(3) -0.0379(2) 0.16727(17) 0.0307(6) Uani 1 1 d . U
B2 B 0.5328(4) -0.0239(3) 0.13006(19) 0.0383(7) Uani 1 1 d . U
B1 B 0.5377(3) -0.0845(2) 0.21881(18) 0.0321(6) Uani 1 1 d . U
B12 B 0.4623(2) 0.1517(2) 0.38719(16) 0.0216(5) Uani 1 1 d . U
C13 C 0.4607(2) 0.33794(19) 0.33842(14) 0.0249(5) Uani 1 1 d . U
H13 H 0.4073 0.3146 0.2938 0.030 Uiso 1 1 calc R U
C14 C 0.4929(2) 0.43903(19) 0.34248(15) 0.0260(5) Uani 1 1 d . U
H14 H 0.4603 0.4841 0.3019 0.031 Uiso 1 1 calc R U
C15 C 0.5749(2) 0.47643(19) 0.40717(14) 0.0236(5) Uani 1 1 d . U
C16 C 0.6145(2) 0.4040(2) 0.46561(14) 0.0259(5) Uani 1 1 d . U
H16 H 0.6683 0.4246 0.5110 0.031 Uiso 1 1 calc R U
C17 C 0.5762(2) 0.3052(2) 0.45742(14) 0.0243(5) Uani 1 1 d . U
H17 H 0.6040 0.2588 0.4981 0.029 Uiso 1 1 calc R U
C18 C 0.5679(3) 0.6481(2) 0.3530(2) 0.0413(7) Uani 1 1 d . U
H18A H 0.5911 0.6258 0.3041 0.062 Uiso 1 1 calc R U
H18B H 0.6051 0.7149 0.3671 0.062 Uiso 1 1 calc R U
H18C H 0.4775 0.6533 0.3473 0.062 Uiso 1 1 calc R U
C19 C 0.6991(2) 0.6077(2) 0.48049(16) 0.0328(6) Uani 1 1 d . U
H19A H 0.7747 0.5665 0.4855 0.049 Uiso 1 1 calc R U
H19B H 0.6607 0.5993 0.5266 0.049 Uiso 1 1 calc R U
H19C H 0.7199 0.6797 0.4747 0.049 Uiso 1 1 calc R U
C20 C 0.2254(2) 0.17828(19) 0.37019(16) 0.0285(5) Uani 1 1 d . U
H20 H 0.2299 0.2028 0.3200 0.034 Uiso 1 1 calc R U
C21 C 0.1126(2) 0.1785(2) 0.39426(18) 0.0347(6) Uani 1 1 d . U
H21 H 0.0415 0.2027 0.3608 0.042 Uiso 1 1 calc R U
C22 C 0.1013(2) 0.14320(19) 0.46827(18) 0.0321(6) Uani 1 1 d . U
C23 C 0.2115(3) 0.1066(2) 0.51295(17) 0.0321(6) Uani 1 1 d . U
H23 H 0.2098 0.0803 0.5630 0.039 Uiso 1 1 calc R U
C24 C 0.3202(2) 0.10868(19) 0.48467(15) 0.0273(5) Uani 1 1 d . U
H24 H 0.3927 0.0833 0.5162 0.033 Uiso 1 1 calc R U
C25 C -0.1199(3) 0.1798(3) 0.4484(3) 0.0682(12) Uani 1 1 d . U
H25A H -0.1147 0.2539 0.4417 0.102 Uiso 1 1 calc R U
H25B H -0.1909 0.1637 0.4738 0.102 Uiso 1 1 calc R U
H25C H -0.1303 0.1464 0.3980 0.102 Uiso 1 1 calc R U
C26 C -0.0120(3) 0.1154(3) 0.5750(2) 0.0601(10) Uani 1 1 d . U
H26A H -0.0962 0.1259 0.5857 0.090 Uiso 1 1 calc R U
H26B H 0.0461 0.1579 0.6097 0.090 Uiso 1 1 calc R U
H26C H 0.0109 0.0434 0.5830 0.090 Uiso 1 1 calc R U
H12 H 0.530(2) 0.110(2) 0.4336(16) 0.025(7) Uiso 1 1 d . .
H10 H 0.260(3) 0.094(2) 0.2124(17) 0.034(8) Uiso 1 1 d . .
H6 H 0.326(3) -0.088(2) 0.1409(18) 0.040(8) Uiso 1 1 d . .
H1 H 0.558(3) -0.163(3) 0.2244(18) 0.042(9) Uiso 1 1 d . .
H4 H 0.635(3) -0.026(2) 0.3490(18) 0.037(8) Uiso 1 1 d . .
H2 H 0.557(3) -0.055(3) 0.0796(19) 0.046(9) Uiso 1 1 d . .
H11 H 0.381(3) 0.108(3) 0.073(2) 0.052(10) Uiso 1 1 d . .
H8 H 0.703(3) 0.175(3) 0.287(2) 0.064(11) Uiso 1 1 d . .
H3 H 0.754(3) -0.019(3) 0.2089(19) 0.052(10) Uiso 1 1 d . .
H9 H 0.438(2) 0.1461(19) 0.2311(12) 0.053(10) Uiso 1 1 d D .

loop_
_atom_site_aniso_label
_atom_site_aniso_U_11
_atom_site_aniso_U_22
_atom_site_aniso_U_33
_atom_site_aniso_U_23
_atom_site_aniso_U_13
_atom_site_aniso_U_12
I1 0.03612(10) 0.02781(9) 0.03293(10) 0.00459(7) 0.01128(7) -0.00337(7)
N1 0.0184(9) 0.0240(10) 0.0193(9) -0.0033(8) 0.0026(7) 0.0006(8)
S7 0.0537(4) 0.0412(4) 0.0372(4) -0.0015(3) 0.0235(3) -0.0105(4)
N3 0.0212(9) 0.0208(10) 0.0253(10) -0.0015(8) 0.0059(8) 0.0018(7)
B9 0.0209(12) 0.0221(13) 0.0234(12) -0.0020(10) 0.0034(10) 0.0002(10)
B8 0.0376(17) 0.0479(19) 0.0421(18) -0.0051(15) 0.0117(14) -0.0038(15)
N2 0.0270(11) 0.0254(10) 0.0319(11) -0.0074(9) 0.0056(9) -0.0018(8)
B10 0.0292(14) 0.0280(14) 0.0253(14) -0.0004(11) 0.0003(11) -0.0003(11)
N4 0.0323(12) 0.0410(15) 0.0770(19) 0.0029(13) 0.0284(13) 0.0022(11)
B11 0.0449(17) 0.0323(15) 0.0198(13) 0.0021(11) 0.0034(12) -0.0057(13)
B3 0.0360(16) 0.0432(18) 0.0399(17) -0.0021(14) 0.0198(14) 0.0031(14)
B4 0.0251(13) 0.0346(15) 0.0289(14) -0.0031(12) 0.0083(11) 0.0040(11)
B5 0.0267(13) 0.0216(12) 0.0230(13) 0.0005(10) 0.0075(10) -0.0004(10)
B6 0.0416(16) 0.0268(14) 0.0236(14) -0.0040(11) 0.0049(12) -0.0041(12)
B2 0.054(2) 0.0344(16) 0.0296(15) -0.0041(13) 0.0168(14) -0.0023(15)
B1 0.0414(17) 0.0277(14) 0.0298(15) -0.0024(12) 0.0137(13) 0.0050(12)
B12 0.0202(12) 0.0222(12) 0.0226(12) -0.0015(10) 0.0038(10) 0.0008(10)
C13 0.0230(11) 0.0264(12) 0.0234(12) -0.0019(9) -0.0017(9) -0.0001(9)
C14 0.0253(12) 0.0243(12) 0.0273(12) -0.0004(10) 0.0008(10) 0.0029(10)
C15 0.0183(11) 0.0250(11) 0.0293(12) -0.0073(9) 0.0092(9) 0.0004(9)
C16 0.0200(11) 0.0343(13) 0.0234(12) -0.0062(10) 0.0031(9) -0.0042(10)
C17 0.0210(11) 0.0330(13) 0.0187(11) -0.0010(9) 0.0030(9) 0.0013(10)
C18 0.0392(16) 0.0242(13) 0.0573(19) -0.0014(13) -0.0013(14) 0.0004(12)
C19 0.0310(13) 0.0329(14) 0.0358(14) -0.0143(11) 0.0094(11) -0.0074(11)
C20 0.0275(12) 0.0249(12) 0.0328(13) 0.0039(10) 0.0043(10) 0.0036(10)
C21 0.0233(12) 0.0287(14) 0.0517(17) 0.0054(12) 0.0052(12) 0.0053(10)
C22 0.0278(12) 0.0197(12) 0.0519(16) -0.0008(11) 0.0158(11) -0.0005(10)
C23 0.0332(13) 0.0304(14) 0.0356(14) 0.0007(11) 0.0140(11) -0.0037(11)
C24 0.0274(12) 0.0280(13) 0.0271(12) 0.0008(10) 0.0065(10) 0.0009(10)
C25 0.0307(16) 0.058(2) 0.122(4) 0.018(2) 0.0297(19) 0.0098(15)
C26 0.055(2) 0.056(2) 0.080(2) -0.0084(19) 0.0459(19) -0.0115(17)

loop_
_atom_type_symbol
_atom_type_description
_atom_type_scat_dispersion_real
_atom_type_scat_dispersion_imag
_atom_type_scat_source
C C 0.0033 0.0016 'International Tables Vol C Tables 4.2.6.8 and 6.1.1.4'
H H 0.0000 0.0000 'International Tables Vol C Tables 4.2.6.8 and 6.1.1.4'
B B 0.0013 0.0007 'International Tables Vol C Tables 4.2.6.8 and 6.1.1.4'
I I -0.4742 1.8119 'International Tables Vol C Tables 4.2.6.8 and 6.1.1.4'
N N 0.0061 0.0033 'International Tables Vol C Tables 4.2.6.8 and 6.1.1.4'
S S 0.1246 0.1234 'International Tables Vol C Tables 4.2.6.8 and 6.1.1.4'

loop_
_geom_angle_atom_site_label_1
_geom_angle_atom_site_label_2
_geom_angle_atom_site_label_3
_geom_angle
C13 N1 C17 116.8(2)
C13 N1 B12 122.2(2)
C17 N1 B12 121.0(2)
B8 S7 B11 104.33(14)
B8 S7 B3 57.05(15)
B11 S7 B3 100.60(14)
B8 S7 B2 100.61(15)
B11 S7 B2 55.91(15)
B3 S7 B2 55.58(15)
C20 N3 C24 116.9(2)
C20 N3 B12 122.7(2)
C24 N3 B12 120.4(2)
B12 B9 B5 123.2(2)
B12 B9 B8 118.5(2)
B5 B9 B8 105.1(2)
B12 B9 B4 116.8(2)
B5 B9 B4 58.75(16)
B8 B9 B4 58.11(18)
B12 B9 B10 130.6(2)
B5 B9 B10 57.43(15)
B8 B9 B10 106.1(2)
B4 B9 B10 103.92(19)
B12 B9 H9 126.6(14)
B5 B9 H9 96.1(10)
B8 B9 H9 77.0(13)
B4 B9 H9 114.2(15)
B10 B9 H9 43.7(8)
B4 B8 B9 61.33(17)
B4 B8 B3 57.76(18)
B9 B8 B3 109.1(2)
B4 B8 S7 110.4(2)
B9 B8 S7 110.3(2)
B3 B8 S7 64.61(16)
B4 B8 H8 126.3(19)
B9 B8 H8 128.5(18)
B3 B8 H8 115.4(18)
S7 B8 H8 111.2(18)
C15 N2 C18 121.1(2)
C15 N2 C19 119.7(2)
C18 N2 C19 119.1(2)
B5 B10 B11 108.1(2)
B5 B10 B6 60.15(17)
B11 B10 B6 59.33(17)
B5 B10 B9 58.00(15)
B11 B10 B9 111.1(2)
B6 B10 B9 107.6(2)
B5 B10 H10 120.6(16)
B11 B10 H10 121.8(16)
B6 B10 H10 121.0(17)
B9 B10 H10 120.6(17)
B5 B10 H9 97.0(10)
B11 B10 H9 80.6(12)
B6 B10 H9 118.2(15)
B9 B10 H9 44.1(8)
H10 B10 H9 120(2)
C22 N4 C25 120.8(3)
C22 N4 C26 121.0(3)
C25 N4 C26 118.0(3)
B6 B11 B10 60.78(17)
B6 B11 B2 57.23(18)
B10 B11 B2 107.2(2)
B6 B11 S7 109.7(2)
B10 B11 S7 107.43(19)
B2 B11 S7 64.98(16)
B6 B11 H11 130(2)
B10 B11 H11 130(2)
B2 B11 H11 117(2)
S7 B11 H11 110(2)
B4 B3 B1 60.69(18)
B4 B3 B8 57.79(18)
B1 B3 B8 106.3(2)
B4 B3 B2 105.7(2)
B1 B3 B2 56.97(18)
B8 B3 B2 107.4(2)
B4 B3 S7 105.30(19)
B1 B3 S7 107.5(2)
B8 B3 S7 58.35(16)
B2 B3 S7 62.96(16)
B4 B3 H3 129.7(18)
B1 B3 H3 125.4(19)
B8 B3 H3 123.8(19)
B2 B3 H3 117.8(18)
S7 B3 H3 116.0(18)
B3 B4 B8 64.4(2)
B3 B4 B5 109.9(2)
B8 B4 B5 107.7(2)
B3 B4 B1 59.77(18)
B8 B4 B1 110.8(2)
B5 B4 B1 61.22(17)
B3 B4 B9 113.9(2)
B8 B4 B9 60.55(18)
B5 B4 B9 59.54(15)
B1 B4 B9 110.9(2)
B3 B4 H4 119.9(17)
B8 B4 H4 120.5(17)
B5 B4 H4 121.2(17)
B1 B4 H4 121.2(17)
B9 B4 H4 118.0(17)
B4 B5 B10 111.7(2)
B4 B5 B9 61.71(16)
B10 B5 B9 64.57(16)
B4 B5 B6 108.2(2)
B10 B5 B6 60.54(17)
B9 B5 B6 113.2(2)
B4 B5 B1 59.77(17)
B10 B5 B1 109.3(2)
B9 B5 B1 111.5(2)
B6 B5 B1 59.34(17)
B4 B5 I1 121.23(18)
B10 B5 I1 121.70(17)
B9 B5 I1 122.06(16)
B6 B5 I1 117.76(17)
B1 B5 I1 116.96(17)
B2 B6 B11 64.5(2)
B2 B6 B1 59.57(19)
B11 B6 B1 110.9(2)
B2 B6 B5 109.4(2)
B11 B6 B5 107.9(2)
B1 B6 B5 60.92(17)
B2 B6 B10 112.3(2)
B11 B6 B10 59.90(18)
B1 B6 B10 109.6(2)
B5 B6 B10 59.31(16)
B2 B6 H6 120.3(17)
B11 B6 H6 120.3(17)
B1 B6 H6 121.3(17)
B5 B6 H6 121.2(17)
B10 B6 H6 119.5(17)
B6 B2 B1 61.14(18)
B6 B2 B11 58.31(18)
B1 B2 B11 107.3(2)
B6 B2 B3 106.8(2)
B1 B2 B3 57.68(19)
B11 B2 B3 107.9(2)
B6 B2 S7 105.79(19)
B1 B2 S7 106.9(2)
B11 B2 S7 59.12(14)
B3 B2 S7 61.47(16)
B6 B2 H2 129.0(18)
B1 B2 H2 127.2(18)
B11 B2 H2 121.0(18)
B3 B2 H2 118.7(18)
S7 B2 H2 115.1(18)
B2 B1 B3 65.4(2)
B2 B1 B6 59.29(19)
B3 B1 B6 111.3(2)
B2 B1 B4 111.4(2)
B3 B1 B4 59.54(18)
B6 B1 B4 107.9(2)
B2 B1 B5 108.2(2)
B3 B1 B5 107.9(2)
B6 B1 B5 59.74(17)
B4 B1 B5 59.00(16)
B2 B1 H1 120.2(17)
B3 B1 H1 119.1(17)
B6 B1 H1 122.2(17)
B4 B1 H1 120.6(17)
B5 B1 H1 122.4(17)
N3 B12 N1 105.58(18)
N3 B12 B9 117.6(2)
N1 B12 B9 112.02(19)
N3 B12 H12 105.7(14)
N1 B12 H12 105.9(14)
B9 B12 H12 109.3(14)
N1 C13 C14 123.6(2)
N1 C13 H13 118.2
C14 C13 H13 118.2
C13 C14 C15 120.0(2)
C13 C14 H14 120.0
C15 C14 H14 120.0
N2 C15 C16 122.1(2)
N2 C15 C14 122.4(2)
C16 C15 C14 115.6(2)
C17 C16 C15 120.6(2)
C17 C16 H16 119.7
C15 C16 H16 119.7
N1 C17 C16 123.4(2)
N1 C17 H17 118.3
C16 C17 H17 118.3
N2 C18 H18A 109.5
N2 C18 H18B 109.5
H18A C18 H18B 109.5
N2 C18 H18C 109.5
H18A C18 H18C 109.5
H18B C18 H18C 109.5
N2 C19 H19A 109.5
N2 C19 H19B 109.5
H19A C19 H19B 109.5
N2 C19 H19C 109.5
H19A C19 H19C 109.5
H19B C19 H19C 109.5
N3 C20 C21 123.4(3)
N3 C20 H20 118.3
C21 C20 H20 118.3
C20 C21 C22 120.4(3)
C20 C21 H21 119.8
C22 C21 H21 119.8
N4 C22 C21 122.9(3)
N4 C22 C23 121.5(3)
C21 C22 C23 115.6(2)
C24 C23 C22 120.4(3)
C24 C23 H23 119.8
C22 C23 H23 119.8
N3 C24 C23 123.4(2)
N3 C24 H24 118.3
C23 C24 H24 118.3
N4 C25 H25A 109.5
N4 C25 H25B 109.5
H25A C25 H25B 109.5
N4 C25 H25C 109.5
H25A C25 H25C 109.5
H25B C25 H25C 109.5
N4 C26 H26A 109.5
N4 C26 H26B 109.5
H26A C26 H26B 109.5
N4 C26 H26C 109.5
H26A C26 H26C 109.5
H26B C26 H26C 109.5

loop_
_geom_bond_atom_site_label_1
_geom_bond_atom_site_label_2
_geom_bond_distance
I1 B5 2.211(3)
N1 C13 1.351(3)
N1 C17 1.354(3)
N1 B12 1.599(3)
S7 B8 1.899(4)
S7 B11 1.935(3)
S7 B3 2.016(4)
S7 B2 2.043(4)
N3 C20 1.348(3)
N3 C24 1.352(3)
N3 B12 1.595(3)
B9 B12 1.718(4)
B9 B5 1.776(4)
B9 B8 1.801(4)
B9 B4 1.814(4)
B9 B10 1.891(4)
B9 H9 1.318(18)
B8 B4 1.756(5)
B8 B3 1.872(5)
B8 H8 1.18(4)
N2 C15 1.345(3)
N2 C18 1.456(4)
N2 C19 1.462(3)
B10 B5 1.765(4)
B10 B11 1.772(4)
B10 B6 1.787(4)
B10 H10 1.05(3)
B10 H9 1.309(18)
N4 C22 1.350(3)
N4 C25 1.451(5)
N4 C26 1.455(5)
B11 B6 1.761(4)
B11 B2 1.867(5)
B11 H11 1.00(4)
B3 B4 1.755(4)
B3 B1 1.759(5)
B3 B2 1.892(5)
B3 H3 1.08(3)
B4 B5 1.762(4)
B4 B1 1.776(4)
B4 H4 1.05(3)
B5 B6 1.780(4)
B5 B1 1.801(4)
B6 B2 1.740(5)
B6 B1 1.773(5)
B6 H6 1.06(3)
B2 B1 1.746(5)
B2 H2 1.05(3)
B1 H1 1.06(3)
B12 H12 1.15(3)
C13 C14 1.369(4)
C13 H13 0.9500
C14 C15 1.417(3)
C14 H14 0.9500
C15 C16 1.414(4)
C16 C17 1.361(4)
C16 H16 0.9500
C17 H17 0.9500
C18 H18A 0.9800
C18 H18B 0.9800
C18 H18C 0.9800
C19 H19A 0.9800
C19 H19B 0.9800
C19 H19C 0.9800
C20 C21 1.369(4)
C20 H20 0.9500
C21 C22 1.407(4)
C21 H21 0.9500
C22 C23 1.411(4)
C23 C24 1.363(4)
C23 H23 0.9500
C24 H24 0.9500
C25 H25A 0.9800
C25 H25B 0.9800
C25 H25C 0.9800
C26 H26A 0.9800
C26 H26B 0.9800
C26 H26C 0.9800
